data_2224588
loop_
_publ_author_name
'Dai, Jing'
'Zheng, Wen-Ni'

_publ_section_title
;
 2-(2<i>H</i>-Tetrazol-5-yl)pyridinium perchlorate monohydrate
;
_journal_issue 1
_journal_name_full 'Acta Crystallographica Section E'
_journal_page_first o71
_journal_paper_doi 10.1107/S160053680905199X
_journal_volume 66
_journal_year 2010
_chemical_formula_iupac 'C6 H6 N5 +, Cl O4 -, H2 O'
_chemical_formula_moiety 'C6 H6 N5 +, Cl O4 -, H2 O'
_chemical_formula_sum 'C6 H8 Cl N5 O5'
_chemical_formula_weight 265.62
_chemical_name_systematic
;
2-(2H-Tetrazol-5-yl)pyridinium perchlorate monohydrate
;
_space_group_IT_number 2
_symmetry_cell_setting triclinic
_symmetry_space_group_name_Hall '-P 1'
_symmetry_space_group_name_H-M 'P -1'
_atom_sites_solution_hydrogens geom
_atom_sites_solution_primary direct
_atom_sites_solution_secondary difmap
_audit_creation_method SHELXL-97
_cell_angle_alpha 78.28(3)
_cell_angle_beta 70.20(3)
_cell_angle_gamma 67.97(3)
_cell_formula_units_Z 2
_cell_length_a 7.9945(16)
_cell_length_b 8.8679(18)
_cell_length_c 9.4184(19)
_cell_measurement_reflns_used 2081
_cell_measurement_temperature 298(2)
_cell_measurement_theta_max 27.48
_cell_measurement_theta_min 3.111
_cell_volume 580.1(3)
_computing_cell_refinement 'CrystalClear (Rigaku, 2005)'
_computing_data_collection 'CrystalClear (Rigaku, 2005)'
_computing_data_reduction 'CrystalClear (Rigaku, 2005)'
_computing_molecular_graphics 'SHELXTL (Sheldrick, 2008)'
_computing_publication_material 'SHELXTL (Sheldrick, 2008)'
_computing_structure_refinement 'SHELXL97 (Sheldrick, 2008)'
_computing_structure_solution 'SHELXS97 (Sheldrick, 2008)'
_diffrn_ambient_temperature 298(2)
_diffrn_detector_area_resol_mean 13.6612
_diffrn_measured_fraction_theta_full 0.997
_diffrn_measured_fraction_theta_max 0.997
_diffrn_measurement_device_type 'Rigaku Mercury2'
_diffrn_measurement_method \w
_diffrn_radiation_monochromator graphite
_diffrn_radiation_source 'fine-focus sealed tube'
_diffrn_radiation_type MoK\a
_diffrn_radiation_wavelength 0.71073
_diffrn_reflns_av_R_equivalents 0.0256
_diffrn_reflns_av_sigmaI/netI 0.0343
_diffrn_reflns_limit_h_max 10
_diffrn_reflns_limit_h_min -10
_diffrn_reflns_limit_k_max 11
_diffrn_reflns_limit_k_min -11
_diffrn_reflns_limit_l_max 12
_diffrn_reflns_limit_l_min -12
_diffrn_reflns_number 6033
_diffrn_reflns_theta_full 27.48
_diffrn_reflns_theta_max 27.48
_diffrn_reflns_theta_min 3.11
_diffrn_standards_number 0
_exptl_absorpt_coefficient_mu 0.349
_exptl_absorpt_correction_T_max 0.940
_exptl_absorpt_correction_T_min 0.881
_exptl_absorpt_correction_type multi-scan
_exptl_absorpt_process_details '(CrystalClear; Rigaku, 2005)'
_exptl_crystal_colour Colourless
_exptl_crystal_density_diffrn 1.521
_exptl_crystal_density_method 'not measured'
_exptl_crystal_description Block
_exptl_crystal_F_000 272
_exptl_crystal_size_max 0.40
_exptl_crystal_size_mid 0.35
_exptl_crystal_size_min 0.20
_refine_diff_density_max 0.526
_refine_diff_density_min -0.614
_refine_ls_extinction_method none
_refine_ls_goodness_of_fit_ref 1.042
_refine_ls_hydrogen_treatment constr
_refine_ls_matrix_type full
_refine_ls_number_parameters 154
_refine_ls_number_reflns 2661
_refine_ls_number_restraints 0
_refine_ls_restrained_S_all 1.042
_refine_ls_R_factor_all 0.0828
_refine_ls_R_factor_gt 0.0649
_refine_ls_shift/su_max 0.001
_refine_ls_shift/su_mean <0.001
_refine_ls_structure_factor_coef Fsqd
_refine_ls_weighting_details 'calc w=1/[\s^2^(Fo^2^)+(0.0988P)^2^+0.7631P] where P=(Fo^2^+2Fc^2^)/3'
_refine_ls_weighting_scheme calc
_refine_ls_wR_factor_gt 0.1821
_refine_ls_wR_factor_ref 0.1949
_reflns_number_gt 2081
_reflns_number_total 2661
_reflns_threshold_expression I>2\s(I)
_cod_data_source_file ci2980.cif
_cod_data_source_block I
_cod_depositor_comments
;
The following automatic conversions were performed:
'_symmetry_cell_setting' value 'Triclinic' changed to 'triclinic'
according to '/home/saulius/struct/CIF-dictionaries/cif_core.dic'
dictionary named 'cif_core.dic' version 2.4.1 from 2010-06-29.

Automatic conversion script
Id: cif_fix_enum 1527 2010-12-29 10:47:43Z saulius 

The following automatic conversions were performed:

'_symmetry_cell_setting' value 'Triclinic' changed to 'triclinic'
according to /home/saulius/struct/CIF-dictionaries/cif_core.dic
dictionary named 'cif_core.dic' version 2.4.1 from 2010-06-29.

Automatic conversion script
Id: cif_fix_values 1715 2011-07-08 13:25:40Z adriana 
;
_cod_original_cell_volume 580.1(2)
_cod_database_code 2224588
_cod_database_fobs_code 2224588

loop_
_symmetry_equiv_pos_as_xyz
'x, y, z'
'-x, -y, -z'

loop_
_atom_site_type_symbol
_atom_site_label
_atom_site_fract_x
_atom_site_fract_y
_atom_site_fract_z
_atom_site_U_iso_or_equiv
_atom_site_adp_type
_atom_site_calc_flag
_atom_site_refinement_flags
_atom_site_occupancy
_atom_site_disorder_assembly
_atom_site_disorder_group
N N1 0.2411(4) 0.5225(3) 0.0449(3) 0.0337(6) Uani d . 1 . .
H H1 0.3305 0.4346 0.0590 0.040 Uiso d R 1 . .
N N2 0.3244(4) 0.4372(3) 0.3287(3) 0.0398(7) Uani d . 1 . .
N N3 0.3065(4) 0.4464(3) 0.4707(3) 0.0411(7) Uani d . 1 . .
H H3 0.3806 0.3754 0.5256 0.049 Uiso d R 1 . .
N N4 0.1668(5) 0.5728(4) 0.5322(3) 0.0459(7) Uani d . 1 . .
N N5 0.0848(4) 0.6535(3) 0.4264(3) 0.0412(7) Uani d . 1 . .
C C1 0.2097(6) 0.5603(5) -0.0901(4) 0.0445(8) Uani d . 1 . .
H H1A 0.2857 0.4927 -0.1676 0.053 Uiso calc R 1 . .
C C2 0.0668(6) 0.6976(5) -0.1161(4) 0.0525(10) Uani d . 1 . .
H H2A 0.0448 0.7239 -0.2104 0.063 Uiso calc R 1 . .
C C3 -0.0443(6) 0.7964(5) 0.0006(4) 0.0517(10) Uani d . 1 . .
H H3A -0.1431 0.8896 -0.0144 0.062 Uiso calc R 1 . .
C C4 -0.0087(5) 0.7568(4) 0.1392(4) 0.0442(8) Uani d . 1 . .
H H4A -0.0825 0.8233 0.2178 0.053 Uiso calc R 1 . .
C C5 0.1372(4) 0.6176(4) 0.1602(3) 0.0330(7) Uani d . 1 . .
C C6 0.1842(4) 0.5680(4) 0.3032(3) 0.0323(7) Uani d . 1 . .
Cl Cl1 0.58684(12) 0.09352(10) 0.68911(9) 0.0393(3) Uani d . 1 . .
O O1 0.7478(6) 0.0326(6) 0.5118(5) 0.0995(13) Uani d . 1 . .
O O2 0.4562(4) 0.0041(4) 0.7313(3) 0.0565(7) Uani d . 1 . .
O O3 0.6963(4) 0.0591(3) 0.7938(3) 0.0557(8) Uani d . 1 . .
O O4 0.4923(4) 0.2690(3) 0.6656(3) 0.0501(7) Uani d . 1 . .
O O1W 0.5256(4) 0.2475(3) 1.0393(3) 0.0483(7) Uani d . 1 . .
H H1WA 0.5261 0.1815 1.1080 0.073 Uiso d R 1 . .
H H1WB 0.5728 0.2054 0.9710 0.073 Uiso d R 1 . .

loop_
_atom_site_aniso_label
_atom_site_aniso_U_11
_atom_site_aniso_U_22
_atom_site_aniso_U_33
_atom_site_aniso_U_12
_atom_site_aniso_U_13
_atom_site_aniso_U_23
N1 0.0345(14) 0.0324(13) 0.0324(13) -0.0090(11) -0.0084(11) -0.0057(10)
N2 0.0450(16) 0.0349(14) 0.0343(14) -0.0017(12) -0.0165(12) -0.0060(11)
N3 0.0482(16) 0.0363(15) 0.0360(14) -0.0055(13) -0.0197(13) -0.0010(11)
N4 0.0537(18) 0.0441(16) 0.0345(15) -0.0054(14) -0.0158(13) -0.0079(12)
N5 0.0465(16) 0.0368(15) 0.0326(14) -0.0002(12) -0.0140(12) -0.0088(11)
C1 0.055(2) 0.049(2) 0.0323(17) -0.0221(18) -0.0079(15) -0.0086(14)
C2 0.062(2) 0.062(2) 0.0369(18) -0.019(2) -0.0240(17) 0.0028(17)
C3 0.051(2) 0.049(2) 0.048(2) -0.0013(17) -0.0260(18) 0.0017(17)
C4 0.0438(19) 0.0415(19) 0.0392(18) -0.0013(15) -0.0151(15) -0.0058(14)
C5 0.0333(15) 0.0332(15) 0.0315(15) -0.0083(13) -0.0110(12) -0.0030(12)
C6 0.0336(15) 0.0296(15) 0.0309(15) -0.0059(12) -0.0094(12) -0.0053(12)
Cl1 0.0429(5) 0.0358(4) 0.0364(4) -0.0004(3) -0.0210(3) -0.0054(3)
O1 0.086(3) 0.122(3) 0.083(3) -0.016(3) -0.014(2) -0.046(2)
O2 0.0581(17) 0.0598(17) 0.0539(16) -0.0220(14) -0.0222(13) 0.0051(13)
O3 0.0647(17) 0.0527(16) 0.0510(15) 0.0011(13) -0.0408(14) -0.0056(12)
O4 0.0583(16) 0.0351(13) 0.0477(14) 0.0082(11) -0.0281(12) -0.0083(11)
O1W 0.0575(16) 0.0363(13) 0.0405(13) -0.0069(12) -0.0088(11) -0.0067(10)

loop_
_atom_type_symbol
_atom_type_description
_atom_type_scat_dispersion_real
_atom_type_scat_dispersion_imag
_atom_type_scat_source
C C 0.0033 0.0016 'International Tables Vol C Tables 4.2.6.8 and 6.1.1.4'
H H 0.0000 0.0000 'International Tables Vol C Tables 4.2.6.8 and 6.1.1.4'
Cl Cl 0.1484 0.1585 'International Tables Vol C Tables 4.2.6.8 and 6.1.1.4'
N N 0.0061 0.0033 'International Tables Vol C Tables 4.2.6.8 and 6.1.1.4'
O O 0.0106 0.0060 'International Tables Vol C Tables 4.2.6.8 and 6.1.1.4'

loop_
_geom_angle_atom_site_label_1
_geom_angle_atom_site_label_2
_geom_angle_atom_site_label_3
_geom_angle_site_symmetry_1
_geom_angle_site_symmetry_3
_geom_angle
_geom_angle_publ_flag
C1 N1 C5 . . 122.0(3) ?
C1 N1 H1 . . 119.0 ?
C5 N1 H1 . . 119.0 ?
N3 N2 C6 . . 101.6(3) ?
N2 N3 N4 . . 114.4(3) ?
N2 N3 H3 . . 125.6 ?
N4 N3 H3 . . 120.0 ?
N3 N4 N5 . . 106.4(3) ?
N4 N5 C6 . . 105.1(3) ?
N1 C1 C2 . . 120.7(3) ?
N1 C1 H1A . . 119.7 ?
C2 C1 H1A . . 119.7 ?
C1 C2 C3 . . 118.7(3) ?
C1 C2 H2A . . 120.7 ?
C3 C2 H2A . . 120.7 ?
C4 C3 C2 . . 120.0(4) ?
C4 C3 H3A . . 120.0 ?
C2 C3 H3A . . 120.0 ?
C3 C4 C5 . . 119.4(3) ?
C3 C4 H4A . . 120.3 ?
C5 C4 H4A . . 120.3 ?
N1 C5 C4 . . 119.2(3) ?
N1 C5 C6 . . 118.2(3) ?
C4 C5 C6 . . 122.6(3) ?
N2 C6 N5 . . 112.5(3) ?
N2 C6 C5 . . 125.1(3) ?
N5 C6 C5 . . 122.3(3) ?
O2 Cl1 O3 . . 113.55(17) ?
O2 Cl1 O4 . . 111.66(17) ?
O3 Cl1 O4 . . 110.80(16) ?
O2 Cl1 O1 . . 107.3(2) ?
O3 Cl1 O1 . . 107.05(19) ?
O4 Cl1 O1 . . 106.0(2) ?
H1WA O1W H1WB . . 107.6 ?

loop_
_geom_bond_atom_site_label_1
_geom_bond_atom_site_label_2
_geom_bond_site_symmetry_2
_geom_bond_distance
_geom_bond_publ_flag
N1 C1 . 1.331(4) ?
N1 C5 . 1.348(4) ?
N1 H1 . 0.86 ?
N2 N3 . 1.312(4) ?
N2 C6 . 1.324(4) ?
N3 N4 . 1.314(4) ?
N3 H3 . 0.90 ?
N4 N5 . 1.318(4) ?
N5 C6 . 1.354(4) ?
C1 C2 . 1.368(6) ?
C1 H1A . 0.93 ?
C2 C3 . 1.382(6) ?
C2 H2A . 0.93 ?
C3 C4 . 1.378(5) ?
C3 H3A . 0.93 ?
C4 C5 . 1.378(5) ?
C4 H4A . 0.93 ?
C5 C6 . 1.458(4) ?
Cl1 O2 . 1.446(3) ?
Cl1 O3 . 1.447(3) ?
Cl1 O4 . 1.460(3) ?
Cl1 O1 . 1.768(4) ?
O1W H1WA . 0.78 ?
O1W H1WB . 0.72 ?

loop_
_geom_hbond_atom_site_label_D
_geom_hbond_atom_site_label_H
_geom_hbond_atom_site_label_A
_geom_hbond_site_symmetry_A
_geom_hbond_distance_DH
_geom_hbond_distance_HA
_geom_hbond_distance_DA
_geom_hbond_angle_DHA
N3 H3 O4 . 0.90 1.76 2.640(4) 166
N1 H1 O1W 1_554 0.86 1.79 2.633(4) 166
O1W H1WB O3 . 0.72 2.06 2.778(4) 172
O1W H1WA O2 2_657 0.78 1.99 2.771(4) 174

loop_
_cod_related_entry_id
_cod_related_entry_database
_cod_related_entry_code
1 ChemSpider 30655967
